data_2223169
loop_
_publ_author_name
'Booysen, Irvin'
'Gerber, Thomas I. A.'
'Hosten, Eric'
'Mayer, Peter'

_publ_section_title
;
 6-(2-Hydroxyphenyl)-5,6-dihydrobenzimidazolo[1,2-<i>c</i>]quinazolin-12-ium
 bromide ethanol solvate
;
_journal_coeditor_code NG2630
_journal_issue 9
_journal_name_full 'Acta Crystallographica Section E'
_journal_page_first o2216
_journal_paper_doi 10.1107/S1600536809032899
_journal_volume 65
_journal_year 2009
_chemical_formula_iupac 'C20 H16 N3 O +, Br -, C2 H6 O'
_chemical_formula_moiety 'C20 H16 N3 O +, Br -, C2 H6 O'
_chemical_formula_sum 'C22 H22 Br N3 O2'
_chemical_formula_weight 440.333
_chemical_melting_point 484
_chemical_name_systematic
;
6-(2-Hydroxyphenyl)-5,6-dihydrobenzimidazolo[1,2-<i>c</i>]quinazolin-12-ium
bromide ethanol solvate
;
_space_group_IT_number 2
_symmetry_cell_setting triclinic
_symmetry_space_group_name_Hall '-P 1'
_symmetry_space_group_name_H-M 'P -1'
_atom_sites_solution_hydrogens geom
_atom_sites_solution_primary direct
_atom_sites_solution_secondary difmap
_audit_block_code C20H16N3O_Br_EtOH_no016_gerber
_audit_creation_method 'form98_non/compatible with shelxl97-2'
_cell_angle_alpha 86.832(4)
_cell_angle_beta 77.203(4)
_cell_angle_gamma 84.674(4)
_cell_formula_units_Z 2
_cell_length_a 9.3438(5)
_cell_length_b 10.0736(5)
_cell_length_c 10.8452(5)
_cell_measurement_reflns_used 3249
_cell_measurement_temperature 200(2)
_cell_measurement_theta_max 26.2452
_cell_measurement_theta_min 3.8914
_cell_volume 990.53(9)
_computing_cell_refinement 'CrysAlis RED (Oxford Diffraction, 2006)'
_computing_data_collection 'CrysAlis CCD (Oxford Diffraction, 2006)'
_computing_data_reduction 'CrysAlis RED (Oxford Diffraction, 2006)'
_computing_molecular_graphics 'ORTEP-3 for Windows (Farrugia, 1997)'
_computing_publication_material 'PARST (Nardelli, 1995) and publCIF (Westrip, 20091)'
_computing_structure_refinement 'SHELXL97 (Sheldrick, 2008)'
_computing_structure_solution 'SIR97 (Altomare <i>et al.</i>,  1999)'
_diffrn_ambient_temperature 200(2)
_diffrn_detector_area_resol_mean 15.9809
_diffrn_measured_fraction_theta_full 0.990
_diffrn_measured_fraction_theta_max 0.990
_diffrn_measurement_device 'CCD camera on \k-goniostat'
_diffrn_measurement_device_type 'Oxford XCalibur'
_diffrn_measurement_method \w
_diffrn_radiation_monochromator graphite
_diffrn_radiation_source 'fine-focus sealed tube'
_diffrn_radiation_type MoK\a
_diffrn_radiation_wavelength 0.71073
_diffrn_reflns_av_R_equivalents 0.0301
_diffrn_reflns_av_sigmaI/netI 0.0784
_diffrn_reflns_limit_h_max 11
_diffrn_reflns_limit_h_min -11
_diffrn_reflns_limit_k_max 12
_diffrn_reflns_limit_k_min -12
_diffrn_reflns_limit_l_max 12
_diffrn_reflns_limit_l_min -13
_diffrn_reflns_number 7695
_diffrn_reflns_theta_full 26.34
_diffrn_reflns_theta_max 26.34
_diffrn_reflns_theta_min 3.90
_exptl_absorpt_coefficient_mu 2.098
_exptl_absorpt_correction_T_max 1.00000
_exptl_absorpt_correction_T_min 0.78251
_exptl_absorpt_correction_type multi-scan
_exptl_absorpt_process_details '(CrysAlis RED; Oxford Diffraction, 2006)'
_exptl_crystal_colour yellow
_exptl_crystal_density_diffrn 1.47638(13)
_exptl_crystal_density_method 'not measured'
_exptl_crystal_description platelet
_exptl_crystal_F_000 452
_exptl_crystal_size_max 0.28
_exptl_crystal_size_mid 0.24
_exptl_crystal_size_min 0.05
_refine_diff_density_max 0.595
_refine_diff_density_min -0.348
_refine_ls_extinction_method none
_refine_ls_goodness_of_fit_ref 0.842
_refine_ls_hydrogen_treatment constr
_refine_ls_matrix_type full
_refine_ls_number_parameters 256
_refine_ls_number_reflns 4004
_refine_ls_number_restraints 0
_refine_ls_restrained_S_all 0.842
_refine_ls_R_factor_all 0.0630
_refine_ls_R_factor_gt 0.0344
_refine_ls_shift/su_max 0.001
_refine_ls_shift/su_mean 0.000
_refine_ls_structure_factor_coef Fsqd
_refine_ls_weighting_details 'calc w=1/[\s^2^(Fo^2^)+(0.0232P)^2^] where P=(Fo^2^+2Fc^2^)/3'
_refine_ls_weighting_scheme calc
_refine_ls_wR_factor_gt 0.0537
_refine_ls_wR_factor_ref 0.0568
_reflns_number_gt 2664
_reflns_number_total 4004
_reflns_threshold_expression I>2\s(I)
_cod_data_source_file ng2630.cif
_cod_data_source_block I
_cod_database_code 2223169
_cod_database_fobs_code 2223169

loop_
_symmetry_equiv_pos_as_xyz
'x, y, z'
'-x, -y, -z'

loop_
_atom_site_type_symbol
_atom_site_label
_atom_site_fract_x
_atom_site_fract_y
_atom_site_fract_z
_atom_site_U_iso_or_equiv
_atom_site_adp_type
_atom_site_calc_flag
_atom_site_refinement_flags
_atom_site_occupancy
_atom_site_disorder_assembly
_atom_site_disorder_group
O O1 0.29606(17) 0.74651(15) 0.40530(15) 0.0371(4) Uani d . 1 . .
H H1 0.2997 0.7026 0.4728 0.056 Uiso calc R 1 . .
N N1 0.14604(19) 0.98882(17) 0.28625(17) 0.0320(5) Uani d . 1 . .
H H71 0.0504 1.0043 0.2930 0.038 Uiso calc R 1 . .
N N2 0.38107(18) 0.90626(17) 0.17422(16) 0.0253(4) Uani d . 1 . .
N N3 0.59036(18) 0.96092(17) 0.20465(17) 0.0281(5) Uani d . 1 . .
H H73 0.6551 0.9964 0.2378 0.034 Uiso calc R 1 . .
C C1 0.2175(2) 0.6833(2) 0.3382(2) 0.0261(5) Uani d . 1 . .
C C2 0.1706(2) 0.5575(2) 0.3723(2) 0.0314(6) Uani d . 1 . .
H H2A 0.1938 0.5116 0.4452 0.038 Uiso calc R 1 . .
C C3 0.0906(2) 0.4986(2) 0.3012(2) 0.0388(6) Uani d . 1 . .
H H3 0.0573 0.4129 0.3264 0.047 Uiso calc R 1 . .
C C4 0.0583(3) 0.5626(2) 0.1941(2) 0.0394(6) Uani d . 1 . .
H H4 0.0040 0.5211 0.1447 0.047 Uiso calc R 1 . .
C C5 0.1056(2) 0.6874(2) 0.1593(2) 0.0324(6) Uani d . 1 . .
H H5 0.0842 0.7313 0.0848 0.039 Uiso calc R 1 . .
C C6 0.1839(2) 0.7507(2) 0.2306(2) 0.0243(5) Uani d . 1 . .
C C7 0.2219(2) 0.8922(2) 0.1944(2) 0.0248(5) Uani d . 1 . .
H H7 0.1918 0.9171 0.1127 0.030 Uiso calc R 1 . .
C C8 0.2073(2) 1.0582(2) 0.3632(2) 0.0268(5) Uani d . 1 . .
C C9 0.1194(2) 1.1389(2) 0.4568(2) 0.0339(6) Uani d . 1 . .
H H9 0.0153 1.1454 0.4678 0.041 Uiso calc R 1 . .
C C10 0.1830(3) 1.2084(2) 0.5323(2) 0.0393(6) Uani d . 1 . .
H H10 0.1218 1.2622 0.5957 0.047 Uiso calc R 1 . .
C C11 0.3347(3) 1.2023(2) 0.5187(2) 0.0369(6) Uani d . 1 . .
H H11 0.3769 1.2511 0.5721 0.044 Uiso calc R 1 . .
C C12 0.4231(3) 1.1247(2) 0.4269(2) 0.0329(6) Uani d . 1 . .
H H12 0.5270 1.1201 0.4163 0.039 Uiso calc R 1 . .
C C13 0.3605(2) 1.0524(2) 0.3490(2) 0.0251(5) Uani d . 1 . .
C C14 0.4443(2) 0.9756(2) 0.2468(2) 0.0249(5) Uani d . 1 . .
C C15 0.4906(2) 0.8449(2) 0.0805(2) 0.0234(5) Uani d . 1 . .
C C16 0.6239(2) 0.8808(2) 0.1001(2) 0.0248(5) Uani d . 1 . .
C C17 0.7569(2) 0.8389(2) 0.0233(2) 0.0300(6) Uani d . 1 . .
H H17 0.8475 0.8646 0.0364 0.036 Uiso calc R 1 . .
C C18 0.7518(2) 0.7580(2) -0.0733(2) 0.0337(6) Uani d . 1 . .
H H18 0.8411 0.7264 -0.1280 0.040 Uiso calc R 1 . .
C C19 0.6187(3) 0.7212(2) -0.0929(2) 0.0337(6) Uani d . 1 . .
H H19 0.6199 0.6650 -0.1607 0.040 Uiso calc R 1 . .
C C20 0.4854(2) 0.7640(2) -0.0169(2) 0.0315(6) Uani d . 1 . .
H H20 0.3948 0.7391 -0.0307 0.038 Uiso calc R 1 . .
O O2 0.7042(2) 0.38247(17) 0.37419(15) 0.0512(5) Uani d . 1 . .
H H2 0.7545 0.3286 0.3219 0.077 Uiso calc R 1 . .
C C21 0.5862(3) 0.4457(3) 0.3245(3) 0.0556(8) Uani d . 1 . .
H H21A 0.5252 0.5062 0.3880 0.067 Uiso calc R 1 . .
H H21B 0.5236 0.3771 0.3092 0.067 Uiso calc R 1 . .
C C22 0.6360(3) 0.5233(3) 0.2049(3) 0.0656(9) Uani d . 1 . .
H H22A 0.7003 0.5901 0.2188 0.098 Uiso calc R 1 . .
H H22B 0.5503 0.5683 0.1774 0.098 Uiso calc R 1 . .
H H22C 0.6905 0.4630 0.1396 0.098 Uiso calc R 1 . .
Br Br1 0.85598(3) 0.14400(3) 0.18829(3) 0.04163(10) Uani d . 1 . .

loop_
_atom_site_aniso_label
_atom_site_aniso_U_11
_atom_site_aniso_U_22
_atom_site_aniso_U_33
_atom_site_aniso_U_12
_atom_site_aniso_U_13
_atom_site_aniso_U_23
O1 0.0462(10) 0.0364(10) 0.0337(11) -0.0104(8) -0.0197(9) 0.0112(8)
N1 0.0167(10) 0.0352(12) 0.0412(13) 0.0017(9) -0.0023(9) 0.0008(10)
N2 0.0197(10) 0.0283(11) 0.0270(12) -0.0017(8) -0.0045(9) 0.0048(9)
N3 0.0191(10) 0.0346(12) 0.0317(13) -0.0045(8) -0.0079(9) 0.0041(9)
C1 0.0221(12) 0.0280(14) 0.0274(15) -0.0020(10) -0.0036(11) -0.0022(11)
C2 0.0353(14) 0.0265(14) 0.0296(16) 0.0007(11) -0.0032(12) 0.0029(11)
C3 0.0381(15) 0.0302(15) 0.0441(18) -0.0069(12) 0.0013(13) -0.0007(13)
C4 0.0369(15) 0.0384(16) 0.0452(19) -0.0079(12) -0.0097(13) -0.0103(13)
C5 0.0271(13) 0.0407(16) 0.0291(15) -0.0014(12) -0.0064(11) 0.0007(12)
C6 0.0170(12) 0.0280(13) 0.0257(15) -0.0013(10) -0.0007(10) 0.0020(11)
C7 0.0168(12) 0.0326(14) 0.0238(14) -0.0003(10) -0.0044(10) 0.0065(11)
C8 0.0299(14) 0.0212(13) 0.0265(15) -0.0022(11) -0.0027(11) 0.0084(11)
C9 0.0248(13) 0.0294(14) 0.0409(17) 0.0003(11) 0.0037(12) 0.0067(12)
C10 0.0484(17) 0.0286(15) 0.0329(16) 0.0009(12) 0.0072(13) -0.0028(12)
C11 0.0421(16) 0.0345(15) 0.0332(17) -0.0057(12) -0.0056(13) -0.0005(12)
C12 0.0300(14) 0.0313(15) 0.0363(16) -0.0045(11) -0.0060(12) 0.0068(12)
C13 0.0253(13) 0.0246(13) 0.0221(14) -0.0006(10) -0.0002(10) 0.0052(11)
C14 0.0201(13) 0.0257(13) 0.0269(15) -0.0018(10) -0.0034(11) 0.0093(11)
C15 0.0214(12) 0.0229(13) 0.0226(14) 0.0005(10) 0.0000(10) 0.0055(10)
C16 0.0268(13) 0.0240(13) 0.0224(15) -0.0012(10) -0.0044(11) 0.0052(11)
C17 0.0221(13) 0.0276(14) 0.0382(16) 0.0000(10) -0.0044(11) 0.0055(12)
C18 0.0287(14) 0.0324(15) 0.0333(16) 0.0033(11) 0.0041(11) 0.0043(12)
C19 0.0407(16) 0.0338(15) 0.0255(15) -0.0018(12) -0.0043(12) -0.0042(11)
C20 0.0258(14) 0.0369(15) 0.0329(16) -0.0051(11) -0.0096(12) 0.0059(12)
O2 0.0656(13) 0.0575(13) 0.0339(12) -0.0002(10) -0.0217(10) 0.0040(9)
C21 0.064(2) 0.0533(19) 0.050(2) -0.0028(15) -0.0179(16) 0.0123(16)
C22 0.086(2) 0.0533(19) 0.060(2) -0.0077(17) -0.0255(18) 0.0227(17)
Br1 0.02457(14) 0.04927(18) 0.0522(2) -0.00537(11) -0.01119(12) 0.00401(13)

loop_
_atom_type_symbol
_atom_type_description
_atom_type_scat_dispersion_real
_atom_type_scat_dispersion_imag
_atom_type_scat_source
C C 0.0033 0.0016 'International Tables Vol C Tables 4.2.6.8 and 6.1.1.4'
H H 0.0000 0.0000 'International Tables Vol C Tables 4.2.6.8 and 6.1.1.4'
Br Br -0.2901 2.4595 'International Tables Vol C Tables 4.2.6.8 and 6.1.1.4'
N N 0.0061 0.0033 'International Tables Vol C Tables 4.2.6.8 and 6.1.1.4'
O O 0.0106 0.0060 'International Tables Vol C Tables 4.2.6.8 and 6.1.1.4'

loop_
_exptl_crystal_face_index_h
_exptl_crystal_face_index_k
_exptl_crystal_face_index_l
_exptl_crystal_face_perp_dist
? ? ? ?

loop_
_geom_angle_atom_site_label_1
_geom_angle_atom_site_label_2
_geom_angle_atom_site_label_3
_geom_angle_site_symmetry_1
_geom_angle_site_symmetry_3
_geom_angle
_geom_angle_publ_flag
C1 O1 H1 . . 109.5 ?
C8 N1 C7 . . 126.93(17) ?
C8 N1 H71 . . 116.5 ?
C7 N1 H71 . . 116.5 ?
C14 N2 C15 . . 109.14(17) ?
C14 N2 C7 . . 125.15(18) ?
C15 N2 C7 . . 125.64(18) ?
C14 N3 C16 . . 109.31(18) ?
C14 N3 H73 . . 125.3 ?
C16 N3 H73 . . 125.3 ?
O1 C1 C2 . . 122.8(2) ?
O1 C1 C6 . . 117.34(19) ?
C2 C1 C6 . . 119.9(2) ?
C3 C2 C1 . . 120.3(2) ?
C3 C2 H2A . . 119.8 ?
C1 C2 H2A . . 119.8 ?
C2 C3 C4 . . 120.7(2) ?
C2 C3 H3 . . 119.7 ?
C4 C3 H3 . . 119.7 ?
C3 C4 C5 . . 119.2(2) ?
C3 C4 H4 . . 120.4 ?
C5 C4 H4 . . 120.4 ?
C4 C5 C6 . . 121.5(2) ?
C4 C5 H5 . . 119.3 ?
C6 C5 H5 . . 119.3 ?
C5 C6 C1 . . 118.4(2) ?
C5 C6 C7 . . 119.27(19) ?
C1 C6 C7 . . 122.17(19) ?
N1 C7 N2 . . 107.70(17) ?
N1 C7 C6 . . 113.67(17) ?
N2 C7 C6 . . 112.43(15) ?
N1 C7 H7 . . 107.6 ?
N2 C7 H7 . . 107.6 ?
C6 C7 H7 . . 107.6 ?
N1 C8 C9 . . 121.2(2) ?
N1 C8 C13 . . 120.7(2) ?
C9 C8 C13 . . 118.2(2) ?
C10 C9 C8 . . 120.3(2) ?
C10 C9 H9 . . 119.9 ?
C8 C9 H9 . . 119.9 ?
C9 C10 C11 . . 121.6(2) ?
C9 C10 H10 . . 119.2 ?
C11 C10 H10 . . 119.2 ?
C12 C11 C10 . . 119.2(2) ?
C12 C11 H11 . . 120.4 ?
C10 C11 H11 . . 120.4 ?
C11 C12 C13 . . 120.2(2) ?
C11 C12 H12 . . 119.9 ?
C13 C12 H12 . . 119.9 ?
C12 C13 C8 . . 120.6(2) ?
C12 C13 C14 . . 123.8(2) ?
C8 C13 C14 . . 115.6(2) ?
N3 C14 N2 . . 108.79(19) ?
N3 C14 C13 . . 128.8(2) ?
N2 C14 C13 . . 122.39(19) ?
C20 C15 C16 . . 121.4(2) ?
C20 C15 N2 . . 132.57(19) ?
C16 C15 N2 . . 106.04(19) ?
C17 C16 N3 . . 131.3(2) ?
C17 C16 C15 . . 122.0(2) ?
N3 C16 C15 . . 106.71(19) ?
C18 C17 C16 . . 116.6(2) ?
C18 C17 H17 . . 121.7 ?
C16 C17 H17 . . 121.7 ?
C17 C18 C19 . . 121.6(2) ?
C17 C18 H18 . . 119.2 ?
C19 C18 H18 . . 119.2 ?
C20 C19 C18 . . 121.9(2) ?
C20 C19 H19 . . 119.0 ?
C18 C19 H19 . . 119.0 ?
C19 C20 C15 . . 116.5(2) ?
C19 C20 H20 . . 121.8 ?
C15 C20 H20 . . 121.8 ?
C21 O2 H2 . . 109.5 ?
O2 C21 C22 . . 113.1(2) ?
O2 C21 H21A . . 109.0 ?
C22 C21 H21A . . 109.0 ?
O2 C21 H21B . . 109.0 ?
C22 C21 H21B . . 109.0 ?
H21A C21 H21B . . 107.8 ?
C21 C22 H22A . . 109.5 ?
C21 C22 H22B . . 109.5 ?
H22A C22 H22B . . 109.5 ?
C21 C22 H22C . . 109.5 ?
H22A C22 H22C . . 109.5 ?
H22B C22 H22C . . 109.5 ?

loop_
_geom_bond_atom_site_label_1
_geom_bond_atom_site_label_2
_geom_bond_site_symmetry_2
_geom_bond_distance
_geom_bond_publ_flag
O1 C1 . 1.360(2) ?
O1 H1 . 0.8400 ?
N1 C8 . 1.365(3) ?
N1 C7 . 1.452(3) ?
N1 H71 . 0.8800 ?
N2 C14 . 1.342(3) ?
N2 C15 . 1.398(3) ?
N2 C7 . 1.474(2) ?
N3 C14 . 1.336(2) ?
N3 C16 . 1.390(3) ?
N3 H73 . 0.8800 ?
C1 C2 . 1.383(3) ?
C1 C6 . 1.398(3) ?
C2 C3 . 1.376(3) ?
C2 H2A . 0.9500 ?
C3 C4 . 1.376(3) ?
C3 H3 . 0.9500 ?
C4 C5 . 1.377(3) ?
C4 H4 . 0.9500 ?
C5 C6 . 1.390(3) ?
C5 H5 . 0.9500 ?
C6 C7 . 1.511(3) ?
C7 H7 . 1.0000 ?
C8 C9 . 1.401(3) ?
C8 C13 . 1.402(3) ?
C9 C10 . 1.367(3) ?
C9 H9 . 0.9500 ?
C10 C11 . 1.388(3) ?
C10 H10 . 0.9500 ?
C11 C12 . 1.373(3) ?
C11 H11 . 0.9500 ?
C12 C13 . 1.397(3) ?
C12 H12 . 0.9500 ?
C13 C14 . 1.427(3) ?
C15 C20 . 1.381(3) ?
C15 C16 . 1.392(3) ?
C16 C17 . 1.379(3) ?
C17 C18 . 1.373(3) ?
C17 H17 . 0.9500 ?
C18 C19 . 1.393(3) ?
C18 H18 . 0.9500 ?
C19 C20 . 1.380(3) ?
C19 H19 . 0.9500 ?
C20 H20 . 0.9500 ?
O2 C21 . 1.416(3) ?
O2 H2 . 0.8400 ?
C21 C22 . 1.482(3) ?
C21 H21A . 0.9900 ?
C21 H21B . 0.9900 ?
C22 H22A . 0.9800 ?
C22 H22B . 0.9800 ?
C22 H22C . 0.9800 ?

loop_
_geom_contact_atom_site_label_1
_geom_contact_atom_site_label_2
_geom_contact_distance
_geom_contact_site_symmetry_1
_geom_contact_site_symmetry_2
_geom_contact_publ_flag
? ? ? ? ? ?

loop_
_geom_hbond_atom_site_label_D
_geom_hbond_atom_site_label_H
_geom_hbond_atom_site_label_A
_geom_hbond_site_symmetry_A
_geom_hbond_distance_DH
_geom_hbond_distance_HA
_geom_hbond_distance_DA
_geom_hbond_angle_DHA
_geom_hbond_publ_flag
O1 H1 O2 2_666 0.84 1.82 2.657(2) 175.2 yes
N1 H71 Br1 1_465 0.88 2.61 3.3501(17) 141.8 yes
N3 H73 Br1 1_565 0.88 2.45 3.1956(18) 142.7 yes
O2 H2 Br1 . 0.84 2.41 3.2378(17) 167.6 yes

loop_
_geom_torsion_atom_site_label_1
_geom_torsion_atom_site_label_2
_geom_torsion_atom_site_label_3
_geom_torsion_atom_site_label_4
_geom_torsion_site_symmetry_1
_geom_torsion_site_symmetry_2
_geom_torsion_site_symmetry_3
_geom_torsion_site_symmetry_4
_geom_torsion
_geom_torsion_publ_flag
O1 C1 C2 C3 . . . . 179.6(2) ?
C6 C1 C2 C3 . . . . -0.3(3) ?
C1 C2 C3 C4 . . . . 1.2(3) ?
C2 C3 C4 C5 . . . . -0.8(3) ?
C3 C4 C5 C6 . . . . -0.6(3) ?
C4 C5 C6 C1 . . . . 1.5(3) ?
C4 C5 C6 C7 . . . . -174.82(19) ?
O1 C1 C6 C5 . . . . 179.06(19) ?
C2 C1 C6 C5 . . . . -1.0(3) ?
O1 C1 C6 C7 . . . . -4.7(3) ?
C2 C1 C6 C7 . . . . 175.17(19) ?
C8 N1 C7 N2 . . . . -14.3(3) ?
C8 N1 C7 C6 . . . . 110.9(2) ?
C14 N2 C7 N1 . . . . 12.6(3) ?
C15 N2 C7 N1 . . . . -170.59(17) ?
C14 N2 C7 C6 . . . . -113.4(2) ?
C15 N2 C7 C6 . . . . 63.4(2) ?
C5 C6 C7 N1 . . . . 112.5(2) ?
C1 C6 C7 N1 . . . . -63.7(2) ?
C5 C6 C7 N2 . . . . -124.8(2) ?
C1 C6 C7 N2 . . . . 59.0(3) ?
C7 N1 C8 C9 . . . . -173.6(2) ?
C7 N1 C8 C13 . . . . 7.6(3) ?
N1 C8 C9 C10 . . . . -179.5(2) ?
C13 C8 C9 C10 . . . . -0.7(3) ?
C8 C9 C10 C11 . . . . 0.4(3) ?
C9 C10 C11 C12 . . . . 0.1(3) ?
C10 C11 C12 C13 . . . . -0.4(3) ?
C11 C12 C13 C8 . . . . 0.1(3) ?
C11 C12 C13 C14 . . . . 176.3(2) ?
N1 C8 C13 C12 . . . . 179.27(19) ?
C9 C8 C13 C12 . . . . 0.4(3) ?
N1 C8 C13 C14 . . . . 2.8(3) ?
C9 C8 C13 C14 . . . . -176.06(19) ?
C16 N3 C14 N2 . . . . 0.7(2) ?
C16 N3 C14 C13 . . . . -177.9(2) ?
C15 N2 C14 N3 . . . . -0.4(2) ?
C7 N2 C14 N3 . . . . 176.86(17) ?
C15 N2 C14 C13 . . . . 178.27(18) ?
C7 N2 C14 C13 . . . . -4.4(3) ?
C12 C13 C14 N3 . . . . -2.1(3) ?
C8 C13 C14 N3 . . . . 174.23(19) ?
C12 C13 C14 N2 . . . . 179.4(2) ?
C8 C13 C14 N2 . . . . -4.2(3) ?
C14 N2 C15 C20 . . . . -179.8(2) ?
C7 N2 C15 C20 . . . . 2.9(4) ?
C14 N2 C15 C16 . . . . -0.1(2) ?
C7 N2 C15 C16 . . . . -177.31(17) ?
C14 N3 C16 C17 . . . . 178.9(2) ?
C14 N3 C16 C15 . . . . -0.8(2) ?
C20 C15 C16 C17 . . . . 0.6(3) ?
N2 C15 C16 C17 . . . . -179.22(19) ?
C20 C15 C16 N3 . . . . -179.71(19) ?
N2 C15 C16 N3 . . . . 0.5(2) ?
N3 C16 C17 C18 . . . . 179.6(2) ?
C15 C16 C17 C18 . . . . -0.8(3) ?
C16 C17 C18 C19 . . . . 0.5(3) ?
C17 C18 C19 C20 . . . . 0.1(3) ?
C18 C19 C20 C15 . . . . -0.3(3) ?
C16 C15 C20 C19 . . . . 0.0(3) ?
N2 C15 C20 C19 . . . . 179.8(2) ?
